data_7024151
loop_
_publ_author_name
'Wooles, Ashley J.'
'Mills, David P.'
'Lewis, William'
'Blake, Alexander J.'
'Liddle, Stephen T.'

_publ_section_title
;
 Lanthanide tri-benzyl complexes: structural variations and useful
 precursors to phosphorus-stabilised lanthanide carbenes.
;
_journal_issue 2
_journal_name_full 'Dalton transactions (Cambridge, England : 2003)'
_journal_page_first 500
_journal_page_last 510
_journal_paper_doi 10.1039/b911717b
_journal_volume 39
_journal_year 2010
_chemical_formula_moiety 'C33 H45 Ce O3'
_chemical_formula_sum 'C33 H45 Ce O3'
_chemical_formula_weight 629.81
_chemical_name_systematic
;
?
;
_space_group_IT_number 14
_symmetry_cell_setting monoclinic
_symmetry_space_group_name_Hall '-P 2ybc'
_symmetry_space_group_name_H-M 'P 1 21/c 1'
_atom_sites_solution_hydrogens geom
_atom_sites_solution_primary direct
_atom_sites_solution_secondary difmap
_audit_creation_method 'enCIFer editing of SHELXL97 CIF output'
_cell_angle_alpha 90.00
_cell_angle_beta 101.182(2)
_cell_angle_gamma 90.00
_cell_formula_units_Z 4
_cell_length_a 14.1283(4)
_cell_length_b 10.4797(3)
_cell_length_c 20.7200(6)
_cell_measurement_reflns_used 11467
_cell_measurement_temperature 150(2)
_cell_measurement_theta_max 27.53
_cell_measurement_theta_min 2.18
_cell_volume 3009.57(15)
_computing_cell_refinement 'Bruker SAINT version 6.36a (Bruker, 2000)'
_computing_data_collection 'Bruker SMART version 5.625 (Bruker, 2001)'
_computing_data_reduction 'Bruker SAINT; Bruker SHELXTL (Bruker, 2001)'
_computing_molecular_graphics 'Bruker SHELXTL'
_computing_publication_material 'enCIFer(Allen et al.,2004);PLATON(Spek,2003)'
_computing_structure_refinement 'SHELXL-97 (Sheldrick, 1997)'
_computing_structure_solution 'Bruker SHELXTL'
_diffrn_ambient_temperature 150(2)
_diffrn_measured_fraction_theta_full 0.991
_diffrn_measured_fraction_theta_max 0.991
_diffrn_measurement_device_type 'Bruker SMART 1000 CCD diffractometer'
_diffrn_measurement_method '\w rotation with narrow frames'
_diffrn_radiation_monochromator graphite
_diffrn_radiation_source 'normal-focus sealed tube'
_diffrn_radiation_type MoK\a
_diffrn_radiation_wavelength 0.71073
_diffrn_reflns_av_R_equivalents 0.0174
_diffrn_reflns_av_sigmaI/netI 0.0210
_diffrn_reflns_limit_h_max 9
_diffrn_reflns_limit_h_min -18
_diffrn_reflns_limit_k_max 13
_diffrn_reflns_limit_k_min -13
_diffrn_reflns_limit_l_max 26
_diffrn_reflns_limit_l_min -26
_diffrn_reflns_number 18876
_diffrn_reflns_theta_full 27.53
_diffrn_reflns_theta_max 27.53
_diffrn_reflns_theta_min 2.24
_diffrn_standards_decay_% 0
_diffrn_standards_number 0
_exptl_absorpt_coefficient_mu 1.542
_exptl_absorpt_correction_T_max 0.73
_exptl_absorpt_correction_T_min 0.56
_exptl_absorpt_correction_type multi-scan
_exptl_absorpt_process_details '(SADABS; Bruker, 2001)'
_exptl_crystal_colour orange
_exptl_crystal_density_diffrn 1.390
_exptl_crystal_density_method 'not measured'
_exptl_crystal_description column
_exptl_crystal_F_000 1300
_exptl_crystal_size_max 0.39
_exptl_crystal_size_mid 0.29
_exptl_crystal_size_min 0.20
_refine_diff_density_max 1.260
_refine_diff_density_min -0.779
_refine_diff_density_rms 0.068
_refine_ls_extinction_method none
_refine_ls_goodness_of_fit_ref 1.035
_refine_ls_hydrogen_treatment constr
_refine_ls_matrix_type full
_refine_ls_number_parameters 334
_refine_ls_number_reflns 6883
_refine_ls_number_restraints 0
_refine_ls_restrained_S_all 1.035
_refine_ls_R_factor_all 0.0286
_refine_ls_R_factor_gt 0.0219
_refine_ls_shift/su_max 0.001
_refine_ls_shift/su_mean 0.000
_refine_ls_structure_factor_coef Fsqd
_refine_ls_weighting_details 'calc w=1/[\s^2^(Fo^2^)+(0.0264P)^2^+2.3150P] where P=(Fo^2^+2Fc^2^)/3'
_refine_ls_weighting_scheme calc
_refine_ls_wR_factor_gt 0.0525
_refine_ls_wR_factor_ref 0.0566
_reflns_number_gt 5972
_reflns_number_total 6883
_reflns_threshold_expression I>2\s(I)
_cod_data_source_file b911717b.txt
_cod_data_source_block 2
_cod_depositor_comments
;
The following automatic conversions were performed:

'_symmetry_cell_setting' value 'Monoclinic' changed to 'monoclinic'
according to /home/saulius/struct/CIF-dictionaries/cif_core.dic
dictionary named 'cif_core.dic' version 2.4.2 from
2011-04-26.

'_exptl_absorpt_correction_type' value 'multi-scaN'
changed to 'multi-scan' according to
/home/saulius/struct/CIF-dictionaries/cif_core.dic dictionary named
'cif_core.dic' version 2.4.2 from 2011-04-26.

Automatic conversion script
Id: cif_fix_values 1891 2012-01-12 08:04:46Z andrius 
;
_cod_original_sg_symbol_H-M P2(1)/c
_cod_database_code 7024151

loop_
_symmetry_equiv_pos_as_xyz
'x, y, z'
'-x, y+1/2, -z+1/2'
'-x, -y, -z'
'x, -y-1/2, z-1/2'

loop_
_atom_site_label
_atom_site_type_symbol
_atom_site_fract_x
_atom_site_fract_y
_atom_site_fract_z
_atom_site_U_iso_or_equiv
_atom_site_adp_type
_atom_site_occupancy
_atom_site_symmetry_multiplicity
_atom_site_calc_flag
_atom_site_refinement_flags
Ce1 Ce 0.230275(8) 0.096462(10) 0.152116(5) 0.01903(4) Uani 1 1 d .
O1 O 0.27243(11) 0.25603(14) 0.06309(7) 0.0272(3) Uani 1 1 d .
O2 O 0.28025(10) 0.30935(14) 0.21620(7) 0.0256(3) Uani 1 1 d .
O3 O 0.07849(10) 0.24835(13) 0.11891(7) 0.0254(3) Uani 1 1 d .
C1 C 0.13534(15) -0.0162(2) 0.04757(11) 0.0280(4) Uani 1 1 d .
H1A H 0.0835 -0.0730 0.0566 0.034 Uiso 1 1 calc R
H1B H 0.1102 0.0436 0.0113 0.034 Uiso 1 1 calc R
C2 C 0.22063(16) -0.08364(19) 0.03850(10) 0.0259(4) Uani 1 1 d .
C3 C 0.28052(17) -0.0394(2) -0.00440(11) 0.0306(5) Uani 1 1 d .
H3A H 0.2607 0.0330 -0.0312 0.037 Uiso 1 1 calc R
C4 C 0.36675(19) -0.0981(3) -0.00859(12) 0.0405(6) Uani 1 1 d .
H4A H 0.4046 -0.0661 -0.0382 0.049 Uiso 1 1 calc R
C5 C 0.39848(19) -0.2039(3) 0.03036(13) 0.0440(6) Uani 1 1 d .
H5A H 0.4578 -0.2441 0.0277 0.053 Uiso 1 1 calc R
C6 C 0.34215(19) -0.2494(2) 0.07300(12) 0.0386(6) Uani 1 1 d .
H6A H 0.3632 -0.3215 0.0997 0.046 Uiso 1 1 calc R
C7 C 0.25511(17) -0.1911(2) 0.07729(11) 0.0308(5) Uani 1 1 d .
H7A H 0.2179 -0.2244 0.1070 0.037 Uiso 1 1 calc R
C8 C 0.16293(16) 0.0582(2) 0.25930(11) 0.0266(4) Uani 1 1 d .
H8A H 0.2113 0.0235 0.2962 0.032 Uiso 1 1 calc R
H8B H 0.1299 0.1335 0.2735 0.032 Uiso 1 1 calc R
C9 C 0.09788(15) -0.0365(2) 0.22552(10) 0.0254(4) Uani 1 1 d .
C10 C 0.12559(16) -0.1650(2) 0.21924(11) 0.0297(5) Uani 1 1 d .
H10A H 0.1874 -0.1922 0.2417 0.036 Uiso 1 1 calc R
C11 C 0.06519(18) -0.2523(2) 0.18127(12) 0.0356(5) Uani 1 1 d .
H11A H 0.0857 -0.3383 0.1793 0.043 Uiso 1 1 calc R
C12 C -0.02428(18) -0.2165(2) 0.14625(12) 0.0369(5) Uani 1 1 d .
H12A H -0.0645 -0.2760 0.1192 0.044 Uiso 1 1 calc R
C13 C -0.05390(17) -0.0911(2) 0.15155(12) 0.0356(5) Uani 1 1 d .
H13A H -0.1155 -0.0650 0.1282 0.043 Uiso 1 1 calc R
C14 C 0.00482(16) -0.0038(2) 0.19024(11) 0.0306(5) Uani 1 1 d .
H14A H -0.0179 0.0809 0.1933 0.037 Uiso 1 1 calc R
C15 C 0.41629(15) 0.0610(2) 0.16591(11) 0.0278(4) Uani 1 1 d .
H15A H 0.4342 -0.0039 0.1357 0.033 Uiso 1 1 calc R
H15B H 0.4533 0.1408 0.1644 0.033 Uiso 1 1 calc R
C16 C 0.41827(14) 0.0146(2) 0.23133(10) 0.0239(4) Uani 1 1 d .
C17 C 0.44208(15) 0.0959(2) 0.28684(11) 0.0273(4) Uani 1 1 d .
H17A H 0.4624 0.1807 0.2807 0.033 Uiso 1 1 calc R
C18 C 0.43671(17) 0.0559(2) 0.34920(11) 0.0316(5) Uani 1 1 d .
H18A H 0.4539 0.1134 0.3850 0.038 Uiso 1 1 calc R
C19 C 0.40664(16) -0.0673(2) 0.36116(11) 0.0298(5) Uani 1 1 d .
H19A H 0.4025 -0.0940 0.4043 0.036 Uiso 1 1 calc R
C20 C 0.38306(16) -0.1493(2) 0.30801(11) 0.0287(5) Uani 1 1 d .
H20A H 0.3631 -0.2339 0.3150 0.034 Uiso 1 1 calc R
C21 C 0.38812(15) -0.1101(2) 0.24471(11) 0.0260(4) Uani 1 1 d .
H21A H 0.3709 -0.1686 0.2093 0.031 Uiso 1 1 calc R
C22 C 0.36869(16) 0.2786(2) 0.05020(12) 0.0343(5) Uani 1 1 d .
H22A H 0.3912 0.2041 0.0279 0.041 Uiso 1 1 calc R
H22B H 0.4151 0.2948 0.0917 0.041 Uiso 1 1 calc R
C23 C 0.3593(2) 0.3940(3) 0.00647(18) 0.0664(10) Uani 1 1 d .
H23A H 0.3700 0.4733 0.0329 0.080 Uiso 1 1 calc R
H23B H 0.4062 0.3907 -0.0233 0.080 Uiso 1 1 calc R
C24 C 0.2611(2) 0.3879(4) -0.03047(18) 0.0721(11) Uani 1 1 d .
H24A H 0.2582 0.3378 -0.0713 0.086 Uiso 1 1 calc R
H24B H 0.2359 0.4746 -0.0424 0.086 Uiso 1 1 calc R
C25 C 0.20334(18) 0.3238(3) 0.01421(12) 0.0396(6) Uani 1 1 d .
H25A H 0.1681 0.3880 0.0355 0.048 Uiso 1 1 calc R
H25B H 0.1561 0.2637 -0.0110 0.048 Uiso 1 1 calc R
C26 C 0.32843(18) 0.4190(2) 0.19391(12) 0.0311(5) Uani 1 1 d .
H26A H 0.2965 0.4438 0.1488 0.037 Uiso 1 1 calc R
H26B H 0.3969 0.3991 0.1939 0.037 Uiso 1 1 calc R
C27 C 0.32063(18) 0.5249(2) 0.24197(13) 0.0371(6) Uani 1 1 d .
H27A H 0.2582 0.5704 0.2302 0.045 Uiso 1 1 calc R
H27B H 0.3741 0.5870 0.2446 0.045 Uiso 1 1 calc R
C28 C 0.32784(19) 0.4505(3) 0.30601(13) 0.0420(6) Uani 1 1 d .
H28A H 0.3957 0.4291 0.3253 0.050 Uiso 1 1 calc R
H28B H 0.2996 0.4991 0.3386 0.050 Uiso 1 1 calc R
C29 C 0.26978(16) 0.3322(2) 0.28391(11) 0.0307(5) Uani 1 1 d .
H29A H 0.2946 0.2586 0.3122 0.037 Uiso 1 1 calc R
H29B H 0.2011 0.3454 0.2861 0.037 Uiso 1 1 calc R
C30 C 0.05972(17) 0.3622(2) 0.15441(12) 0.0330(5) Uani 1 1 d .
H30A H 0.1143 0.4228 0.1582 0.040 Uiso 1 1 calc R
H30B H 0.0504 0.3399 0.1992 0.040 Uiso 1 1 calc R
C31 C -0.03128(17) 0.4207(2) 0.11483(12) 0.0341(5) Uani 1 1 d .
H31A H -0.0170 0.4762 0.0792 0.041 Uiso 1 1 calc R
H31B H -0.0668 0.4704 0.1431 0.041 Uiso 1 1 calc R
C32 C -0.08699(16) 0.3020(2) 0.08739(12) 0.0354(5) Uani 1 1 d .
H32A H -0.1181 0.2605 0.1209 0.042 Uiso 1 1 calc R
H32B H -0.1368 0.3223 0.0481 0.042 Uiso 1 1 calc R
C33 C -0.00796(15) 0.2189(2) 0.06971(11) 0.0276(4) Uani 1 1 d .
H33A H -0.0248 0.1274 0.0715 0.033 Uiso 1 1 calc R
H33B H 0.0024 0.2390 0.0249 0.033 Uiso 1 1 calc R

loop_
_atom_site_aniso_label
_atom_site_aniso_U_11
_atom_site_aniso_U_22
_atom_site_aniso_U_33
_atom_site_aniso_U_23
_atom_site_aniso_U_13
_atom_site_aniso_U_12
Ce1 0.01836(6) 0.01877(6) 0.01947(6) -0.00245(4) 0.00247(4) -0.00024(4)
O1 0.0260(8) 0.0312(8) 0.0243(7) 0.0049(6) 0.0046(6) 0.0001(6)
O2 0.0267(7) 0.0243(7) 0.0265(7) -0.0069(6) 0.0065(6) -0.0049(6)
O3 0.0218(7) 0.0247(7) 0.0282(8) -0.0084(6) 0.0009(6) 0.0033(6)
C1 0.0256(11) 0.0277(10) 0.0291(11) -0.0094(9) 0.0013(8) -0.0006(9)
C2 0.0288(11) 0.0254(10) 0.0216(10) -0.0091(8) 0.0001(8) -0.0001(8)
C3 0.0339(12) 0.0334(11) 0.0224(10) -0.0009(9) 0.0007(9) 0.0071(10)
C4 0.0409(14) 0.0549(16) 0.0280(12) 0.0029(11) 0.0124(10) 0.0121(12)
C5 0.0430(14) 0.0532(16) 0.0373(13) 0.0003(12) 0.0116(11) 0.0235(13)
C6 0.0484(15) 0.0334(12) 0.0330(13) 0.0012(10) 0.0055(11) 0.0142(11)
C7 0.0363(12) 0.0296(11) 0.0261(11) -0.0036(9) 0.0054(9) 0.0012(9)
C8 0.0277(11) 0.0265(10) 0.0270(11) -0.0009(9) 0.0083(9) -0.0016(9)
C9 0.0238(10) 0.0273(10) 0.0270(11) 0.0028(9) 0.0095(8) -0.0022(8)
C10 0.0258(11) 0.0299(11) 0.0326(12) -0.0004(9) 0.0043(9) -0.0008(9)
C11 0.0376(13) 0.0289(11) 0.0400(13) -0.0021(10) 0.0073(10) -0.0064(10)
C12 0.0360(13) 0.0408(13) 0.0328(12) 0.0001(11) 0.0035(10) -0.0159(11)
C13 0.0223(11) 0.0485(14) 0.0350(12) 0.0114(11) 0.0028(9) -0.0051(10)
C14 0.0268(11) 0.0315(11) 0.0352(12) 0.0068(10) 0.0099(9) -0.0003(9)
C15 0.0214(10) 0.0330(11) 0.0288(11) 0.0026(9) 0.0042(8) 0.0034(9)
C16 0.0167(9) 0.0265(10) 0.0272(10) -0.0009(8) 0.0013(8) 0.0044(8)
C17 0.0234(10) 0.0256(10) 0.0319(11) -0.0022(9) 0.0033(9) -0.0016(8)
C18 0.0310(12) 0.0323(11) 0.0297(11) -0.0090(9) 0.0013(9) -0.0007(9)
C19 0.0304(12) 0.0353(12) 0.0230(10) 0.0018(9) 0.0032(9) 0.0040(9)
C20 0.0281(11) 0.0247(10) 0.0319(12) 0.0014(9) 0.0020(9) 0.0022(9)
C21 0.0254(10) 0.0251(10) 0.0262(10) -0.0066(8) 0.0016(8) 0.0030(8)
C22 0.0288(12) 0.0396(13) 0.0369(12) 0.0089(11) 0.0126(10) 0.0035(10)
C23 0.0485(18) 0.083(2) 0.074(2) 0.0463(19) 0.0268(16) 0.0154(16)
C24 0.0434(17) 0.104(3) 0.066(2) 0.056(2) 0.0032(15) -0.0039(17)
C25 0.0324(13) 0.0497(15) 0.0352(13) 0.0152(11) 0.0025(10) 0.0029(11)
C26 0.0346(12) 0.0249(10) 0.0355(12) -0.0058(9) 0.0110(10) -0.0070(9)
C27 0.0335(12) 0.0278(11) 0.0516(15) -0.0145(11) 0.0123(11) -0.0061(10)
C28 0.0397(14) 0.0491(15) 0.0387(14) -0.0204(12) 0.0111(11) -0.0155(12)
C29 0.0289(11) 0.0368(12) 0.0270(11) -0.0091(9) 0.0071(9) -0.0040(9)
C30 0.0298(12) 0.0301(11) 0.0365(12) -0.0142(10) 0.0001(10) 0.0064(9)
C31 0.0343(12) 0.0298(11) 0.0363(13) -0.0064(10) 0.0017(10) 0.0108(10)
C32 0.0242(11) 0.0395(13) 0.0399(13) -0.0071(11) 0.0001(9) 0.0052(10)
C33 0.0231(10) 0.0282(10) 0.0287(11) -0.0071(9) -0.0015(8) -0.0010(9)

loop_
_atom_type_symbol
_atom_type_description
_atom_type_scat_dispersion_real
_atom_type_scat_dispersion_imag
_atom_type_scat_source
C C 0.0033 0.0016 'International Tables Vol C Tables 4.2.6.8 and 6.1.1.4'
H H 0.0000 0.0000 'International Tables Vol C Tables 4.2.6.8 and 6.1.1.4'
O O 0.0106 0.0060 'International Tables Vol C Tables 4.2.6.8 and 6.1.1.4'
Ce Ce -0.2486 2.6331 'International Tables Vol C Tables 4.2.6.8 and 6.1.1.4'

loop_
_geom_angle_atom_site_label_1
_geom_angle_atom_site_label_2
_geom_angle_atom_site_label_3
_geom_angle
C1 Ce1 C8 115.14(7)
C1 Ce1 C15 111.84(7)
C8 Ce1 C15 114.18(7)
C1 Ce1 O2 148.54(6)
C8 Ce1 O2 78.85(6)
C15 Ce1 O2 84.21(6)
C1 Ce1 O1 81.68(6)
C8 Ce1 O1 149.28(6)
C15 Ce1 O1 78.95(6)
O2 Ce1 O1 74.93(5)
C1 Ce1 O3 78.21(6)
C8 Ce1 O3 84.44(6)
C15 Ce1 O3 149.17(6)
O2 Ce1 O3 75.26(4)
O1 Ce1 O3 73.70(5)
C1 Ce1 C16 126.29(6)
C8 Ce1 C16 85.40(6)
C15 Ce1 C16 28.95(6)
O2 Ce1 C16 80.88(5)
O1 Ce1 C16 105.70(5)
O3 Ce1 C16 155.45(5)
C1 Ce1 C9 86.52(7)
C8 Ce1 C9 28.92(6)
C15 Ce1 C9 126.56(6)
O2 Ce1 C9 105.89(5)
O1 Ce1 C9 154.46(5)
O3 Ce1 C9 81.77(5)
C16 Ce1 C9 99.55(6)
C1 Ce1 C2 28.69(6)
C8 Ce1 C2 127.04(6)
C15 Ce1 C2 83.58(7)
O2 Ce1 C2 154.10(5)
O1 Ce1 C2 80.35(5)
O3 Ce1 C2 105.23(5)
C16 Ce1 C2 98.74(6)
C9 Ce1 C2 99.73(6)
C25 O1 C22 108.59(16)
C25 O1 Ce1 125.86(13)
C22 O1 Ce1 125.19(12)
C26 O2 C29 108.47(15)
C26 O2 Ce1 127.40(12)
C29 O2 Ce1 123.98(12)
C30 O3 C33 108.45(15)
C30 O3 Ce1 125.41(12)
C33 O3 Ce1 125.26(11)
C2 C1 Ce1 91.27(12)
C2 C1 H1A 113.4
Ce1 C1 H1A 113.4
C2 C1 H1B 113.4
Ce1 C1 H1B 113.4
H1A C1 H1B 110.7
C7 C2 C3 115.8(2)
C7 C2 C1 121.4(2)
C3 C2 C1 122.5(2)
C7 C2 Ce1 95.56(13)
C3 C2 Ce1 110.14(14)
C1 C2 Ce1 60.04(11)
C4 C3 C2 122.3(2)
C4 C3 H3A 118.9
C2 C3 H3A 118.9
C3 C4 C5 120.4(2)
C3 C4 H4A 119.8
C5 C4 H4A 119.8
C6 C5 C4 118.9(2)
C6 C5 H5A 120.5
C4 C5 H5A 120.5
C5 C6 C7 121.0(2)
C5 C6 H6A 119.5
C7 C6 H6A 119.5
C6 C7 C2 121.6(2)
C6 C7 H7A 119.2
C2 C7 H7A 119.2
C9 C8 Ce1 89.77(13)
C9 C8 H8A 113.7
Ce1 C8 H8A 113.7
C9 C8 H8B 113.7
Ce1 C8 H8B 113.7
H8A C8 H8B 110.9
C10 C9 C14 115.4(2)
C10 C9 C8 122.6(2)
C14 C9 C8 121.7(2)
C10 C9 Ce1 100.72(13)
C14 C9 Ce1 103.60(13)
C8 C9 Ce1 61.32(11)
C11 C10 C9 122.0(2)
C11 C10 H10A 119.0
C9 C10 H10A 119.0
C12 C11 C10 121.2(2)
C12 C11 H11A 119.4
C10 C11 H11A 119.4
C11 C12 C13 118.3(2)
C11 C12 H12A 120.8
C13 C12 H12A 120.8
C14 C13 C12 121.0(2)
C14 C13 H13A 119.5
C12 C13 H13A 119.5
C13 C14 C9 122.1(2)
C13 C14 H14A 119.0
C9 C14 H14A 119.0
C16 C15 Ce1 89.23(12)
C16 C15 H15A 113.8
Ce1 C15 H15A 113.8
C16 C15 H15B 113.8
Ce1 C15 H15B 113.8
H15A C15 H15B 111.0
C17 C16 C21 115.33(19)
C17 C16 C15 121.4(2)
C21 C16 C15 123.05(19)
C17 C16 Ce1 108.74(13)
C21 C16 Ce1 95.97(13)
C15 C16 Ce1 61.83(11)
C18 C17 C16 122.1(2)
C18 C17 H17A 118.9
C16 C17 H17A 118.9
C17 C18 C19 121.5(2)
C17 C18 H18A 119.2
C19 C18 H18A 119.2
C20 C19 C18 117.8(2)
C20 C19 H19A 121.1
C18 C19 H19A 121.1
C19 C20 C21 121.2(2)
C19 C20 H20A 119.4
C21 C20 H20A 119.4
C20 C21 C16 121.95(19)
C20 C21 H21A 119.0
C16 C21 H21A 119.0
O1 C22 C23 105.38(19)
O1 C22 H22A 110.7
C23 C22 H22A 110.7
O1 C22 H22B 110.7
C23 C22 H22B 110.7
H22A C22 H22B 108.8
C24 C23 C22 104.3(3)
C24 C23 H23A 110.9
C22 C23 H23A 110.9
C24 C23 H23B 110.9
C22 C23 H23B 110.9
H23A C23 H23B 108.9
C23 C24 C25 105.8(2)
C23 C24 H24A 110.6
C25 C24 H24A 110.6
C23 C24 H24B 110.6
C25 C24 H24B 110.6
H24A C24 H24B 108.7
O1 C25 C24 106.0(2)
O1 C25 H25A 110.5
C24 C25 H25A 110.5
O1 C25 H25B 110.5
C24 C25 H25B 110.5
H25A C25 H25B 108.7
O2 C26 C27 105.83(18)
O2 C26 H26A 110.6
C27 C26 H26A 110.6
O2 C26 H26B 110.6
C27 C26 H26B 110.6
H26A C26 H26B 108.7
C26 C27 C28 101.33(19)
C26 C27 H27A 111.5
C28 C27 H27A 111.5
C26 C27 H27B 111.5
C28 C27 H27B 111.5
H27A C27 H27B 109.3
C29 C28 C27 102.46(19)
C29 C28 H28A 111.3
C27 C28 H28A 111.3
C29 C28 H28B 111.3
C27 C28 H28B 111.3
H28A C28 H28B 109.2
O2 C29 C28 106.03(18)
O2 C29 H29A 110.5
C28 C29 H29A 110.5
O2 C29 H29B 110.5
C28 C29 H29B 110.5
H29A C29 H29B 108.7
O3 C30 C31 106.10(17)
O3 C30 H30A 110.5
C31 C30 H30A 110.5
O3 C30 H30B 110.5
C31 C30 H30B 110.5
H30A C30 H30B 108.7
C30 C31 C32 101.25(18)
C30 C31 H31A 111.5
C32 C31 H31A 111.5
C30 C31 H31B 111.5
C32 C31 H31B 111.5
H31A C31 H31B 109.3
C33 C32 C31 102.01(18)
C33 C32 H32A 111.4
C31 C32 H32A 111.4
C33 C32 H32B 111.4
C31 C32 H32B 111.4
H32A C32 H32B 109.2
O3 C33 C32 105.34(16)
O3 C33 H33A 110.7
C32 C33 H33A 110.7
O3 C33 H33B 110.7
C32 C33 H33B 110.7
H33A C33 H33B 108.8

loop_
_geom_bond_atom_site_label_1
_geom_bond_atom_site_label_2
_geom_bond_distance
Ce1 C1 2.600(2)
Ce1 C8 2.611(2)
Ce1 C15 2.614(2)
Ce1 O2 2.6222(14)
Ce1 O1 2.6419(14)
Ce1 O3 2.6521(14)
Ce1 C16 2.9654(19)
Ce1 C9 2.976(2)
Ce1 C2 3.000(2)
O1 C25 1.449(3)
O1 C22 1.455(3)
O2 C26 1.455(3)
O2 C29 1.459(2)
O3 C30 1.453(2)
O3 C33 1.464(2)
C1 C2 1.441(3)
C1 H1A 0.9900
C1 H1B 0.9900
C2 C7 1.414(3)
C2 C3 1.419(3)
C3 C4 1.382(3)
C3 H3A 0.9500
C4 C5 1.393(4)
C4 H4A 0.9500
C5 C6 1.383(4)
C5 H5A 0.9500
C6 C7 1.391(3)
C6 H6A 0.9500
C7 H7A 0.9500
C8 C9 1.439(3)
C8 H8A 0.9900
C8 H8B 0.9900
C9 C10 1.415(3)
C9 C14 1.417(3)
C10 C11 1.388(3)
C10 H10A 0.9500
C11 C12 1.382(3)
C11 H11A 0.9500
C12 C13 1.390(4)
C12 H12A 0.9500
C13 C14 1.382(3)
C13 H13A 0.9500
C14 H14A 0.9500
C15 C16 1.435(3)
C15 H15A 0.9900
C15 H15B 0.9900
C16 C17 1.418(3)
C16 C21 1.418(3)
C17 C18 1.374(3)
C17 H17A 0.9500
C18 C19 1.396(3)
C18 H18A 0.9500
C19 C20 1.385(3)
C19 H19A 0.9500
C20 C21 1.389(3)
C20 H20A 0.9500
C21 H21A 0.9500
C22 C23 1.501(4)
C22 H22A 0.9900
C22 H22B 0.9900
C23 C24 1.450(5)
C23 H23A 0.9900
C23 H23B 0.9900
C24 C25 1.506(4)
C24 H24A 0.9900
C24 H24B 0.9900
C25 H25A 0.9900
C25 H25B 0.9900
C26 C27 1.510(3)
C26 H26A 0.9900
C26 H26B 0.9900
C27 C28 1.525(4)
C27 H27A 0.9900
C27 H27B 0.9900
C28 C29 1.508(3)
C28 H28A 0.9900
C28 H28B 0.9900
C29 H29A 0.9900
C29 H29B 0.9900
C30 C31 1.514(3)
C30 H30A 0.9900
C30 H30B 0.9900
C31 C32 1.522(3)
C31 H31A 0.9900
C31 H31B 0.9900
C32 C33 1.516(3)
C32 H32A 0.9900
C32 H32B 0.9900
C33 H33A 0.9900
C33 H33B 0.9900
